data_1526198
loop_
_publ_author_name
'Orishchin, S.V.'
'Babizhet'sky, V.S.'
'Kuz'ma, Yu.B.'

_publ_section_title
;
 Crystal structure of Ni4 Ge0.33 P1.17
;
_journal_name_full 'Neorganicheskie Materialy'
_journal_page_first 950
_journal_page_last 954
_journal_volume 36
_journal_year 2000
_chemical_formula_sum 'Ge0.33 Ni4 P1.17'
_chemical_name_systematic 'Ni4 Ge0.33 P1.17'
_space_group_IT_number 2
_symmetry_space_group_name_Hall '-P 1'
_symmetry_space_group_name_H-M 'P -1'
_cell_angle_alpha 98.7
_cell_angle_beta 102.7
_cell_angle_gamma 119.1
_cell_formula_units_Z 4
_cell_length_a 6.613
_cell_length_b 6.7
_cell_length_c 6.8
_cell_volume 244.753
_citation_journal_id_ASTM NMATEI
_cod_data_source_file Orishchin_NMATEI_2000_374.cif
_cod_data_source_block Ge0.33Ni4P1.17
_cod_database_code 1526198

loop_
_symmetry_equiv_pos_as_xyz
x,y,z
-x,-y,-z

loop_
_atom_site_label
_atom_site_type_symbol
_atom_site_fract_x
_atom_site_fract_y
_atom_site_fract_z
_atom_site_occupancy
_atom_site_U_iso_or_equiv
Ge2 Ge 0.328 0.6644 0.9677 0.06 0.0
P1 P 0 0 0 1 0.0
Ni7 Ni 0.7067 0.0035 0.1036 1 0.0
Ni2 Ni 0.1145 0.0851 0.3508 1 0.0
P2 P 0.328 0.6644 0.9677 0.94 0.0
Ni5 Ni 0.4572 0.7966 0.6997 1 0.0
Ge3 Ge 0.8307 0.1678 0.4999 0.1 0.0
Ni3 Ni 0.2222 0.3534 0.7017 1 0.0
Ni8 Ni 0.9161 0.2705 0.8925 1 0.0
Ge1 Ge 0.5 0.5 0.5 1 0.0
Ni1 Ni 0.0563 0.4438 0.3349 1 0.0
Ni6 Ni 0.5195 0.1988 0.6621 1 0.0
P3 P 0.8307 0.1678 0.4999 0.9 0.0
Ni4 Ni 0.3267 0.375 0.1031 1 0.0
